data_9009621
loop_
_publ_author_name
'Effenberger, H.'

_publ_section_title
;
 The crystal structure of mammothite, Pb6Cu4AlSbO2(OH)16Cl4(SO4)2
;
_journal_name_full 'Tschermaks Mineralogische und Petrographische Mitteilungen'
_journal_page_first 279
_journal_page_last 288
_journal_volume 34
_journal_year 1985
_chemical_compound_source 'Mammoth vein, Tiger, Arizona, USA'
_chemical_formula_sum 'Al Cl4 Cu4 H16 O26 Pb6 S2 Sb'
_chemical_name_mineral Mammothite
_space_group_IT_number 12
_symmetry_space_group_name_Hall '-C 2y'
_symmetry_space_group_name_H-M 'C 1 2/m 1'
_cell_angle_alpha 90
_cell_angle_beta 112.44
_cell_angle_gamma 90
_cell_formula_units_Z 2
_cell_length_a 18.93
_cell_length_b 7.33
_cell_length_c 11.35
_cell_volume 1455.640
_database_code_amcsd 0015702
_exptl_crystal_density_diffrn 5.211
_cod_original_formula_sum 'Pb6 Cu4 Al Sb O26 Cl4 S2 H16'
_cod_database_code 9009621

loop_
_space_group_symop_operation_xyz
x,y,z
1/2+x,1/2+y,z
x,-y,z
1/2+x,1/2-y,z
-x,y,-z
1/2-x,1/2+y,-z
-x,-y,-z
1/2-x,1/2-y,-z

loop_
_atom_site_aniso_label
_atom_site_aniso_U_11
_atom_site_aniso_U_22
_atom_site_aniso_U_33
_atom_site_aniso_U_12
_atom_site_aniso_U_13
_atom_site_aniso_U_23
Pb1 0.01860 0.02320 0.01590 0.00000 0.00510 0.00000
Pb2 0.02260 0.01730 0.02160 -0.00220 0.00640 -0.00040
Cu1 0.01900 0.01420 0.01540 -0.00190 0.00270 -0.00010
Cu2 0.01670 0.01680 0.01780 0.00000 0.00780 0.00000
Al 0.00100 0.01400 0.00400 0.00000 0.00200 0.00000
Sb 0.01490 0.01740 0.01290 0.00000 0.00290 0.00000
O 0.02300 0.01300 0.01800 0.00000 0.01300 0.00000
O-H1 0.01800 0.01300 0.03000 0.00000 0.00600 0.00000
O-H2 0.00800 0.01700 0.02500 0.00000 -0.00100 0.00000
O-H3 0.02000 0.02400 0.01800 -0.00100 0.00500 0.00300
O-H4 0.02200 0.01300 0.02100 0.00600 0.00800 0.00800
O-H5 0.02000 0.01400 0.01300 -0.00400 0.00500 0.00200
Cl1 0.03500 0.03000 0.02500 0.00000 -0.00200 0.00000
Cl2 0.02900 0.01900 0.02800 0.00000 0.00800 0.00000
S1 0.01300 0.02100 0.01400 0.00000 0.00300 0.00000
OS1 0.00500 0.03900 0.02100 0.00000 0.00500 0.00000
OS2 0.01500 0.06400 0.02900 0.00000 0.00000 0.00000
OS3 0.04700 0.02800 0.03000 -0.01000 0.00600 0.00600

loop_
_atom_site_label
_atom_site_fract_x
_atom_site_fract_y
_atom_site_fract_z
_atom_site_U_iso_or_equiv
_atom_site_type_symbol
_atom_site_attached_hydrogens
Pb1 0.21037 0.00000 0.17947 0.01790 Pb 0
Pb2 0.42277 0.25855 0.20296 0.01890 Pb 0
Cu1 0.25000 0.25000 0.50000 0.01550 Cu 0
Cu2 0.10420 0.00000 0.36850 0.01510 Cu 0
Al 0.00000 0.00000 0.50000 0.00900 Al 0
Sb 0.00000 0.00000 0.00000 0.01430 Sb 0
O 0.00210 0.00000 -0.16950 0.01500 O 0
O-H1 0.23860 0.00000 -0.43930 0.01900 O 1
O-H2 0.08720 0.00000 -0.34420 0.01700 O 1
O-H3 0.08310 0.18540 0.04260 0.01900 O 1
O-H4 0.04090 0.17170 0.41730 0.01600 O 1
O-H5 0.16950 0.18330 0.33980 0.01400 O 1
Cl1 0.36790 0.00000 0.39630 0.03000 Cl 0
Cl2 0.44910 0.00000 -0.19950 0.02300 Cl 0
S1 0.24970 0.00000 -0.09530 0.01500 S 0
OS1 0.17760 0.00000 -0.07090 0.02000 O 0
OS2 0.31030 0.00000 0.02980 0.03600 O 0
OS3 0.24820 0.15960 -0.16860 0.03400 O 0

loop_
_cod_changelog_entry_id
_cod_changelog_entry_author
_cod_changelog_entry_date
_cod_changelog_entry_text
1
;cod-tools version 3.8.0
Id: cif_guess_AMCSD_atom_types 9574 2023-05-10 09:00:05Z saulius
;
2023-05-10T18:52:03+03:00
;Derived atom types and hydrogen counts
from atom names that follow the AMCSD naming convention
(Wat == water, O-H == hydroxyl).
;
2
;cod-tools version 3.10.1
Id: cif_fix_AMCSD_aniso_labels 10200 2024-08-01 14:09:44Z saulius
;
2024-08-02T12:21:22+03:00
;Changed the following '_atom_site_aniso_label' values:
'OH1' -> 'O-H1'
'OH2' -> 'O-H2'
'OH3' -> 'O-H3'
'OH4' -> 'O-H4'
'OH5' -> 'O-H5'
;

loop_
_cod_related_entry_id
_cod_related_entry_database
_cod_related_entry_code
1 AMCSD 0015702
